data_7055119
loop_
_publ_author_name
'Lin, Rong-Guang'
'Cao, Gao-Juan'
'Lin, Jian-Di'
'Wang, Yu-Lin'

_publ_section_title
;
 A novel 3-fold interpenetration metal--organic framework with tunable
 luminescence and selective adsorption of CO2properties
;
_journal_issue 12
_journal_name_full 'New J. Chem.'
_journal_page_first 9075
_journal_paper_doi 10.1039/C5NJ01639H
_journal_volume 39
_journal_year 2015
_chemical_formula_moiety 'C46 H30 N4 O12 Zn2, 2(C3 H7 N O), 2(H2 O)'
_chemical_formula_sum 'C52 H48 N6 O16 Zn2'
_chemical_formula_weight 1143.70
_chemical_name_systematic Zn2(L)(oba)2?2DMF?2H2O
_space_group_IT_number 14
_symmetry_cell_setting monoclinic
_symmetry_space_group_name_Hall '-P 2ybc'
_symmetry_space_group_name_H-M 'P 1 21/c 1'
_atom_sites_solution_hydrogens geom
_atom_sites_solution_primary direct
_atom_sites_solution_secondary difmap
_audit_creation_method SHELXL-97
_audit_update_record
;
2015-09-20 deposited with the CCDC.
2015-09-23 downloaded from the CCDC.
;
_cell_angle_alpha 90.00
_cell_angle_beta 110.801(3)
_cell_angle_gamma 90.00
_cell_formula_units_Z 4
_cell_length_a 14.5740(7)
_cell_length_b 23.5585(11)
_cell_length_c 15.4557(7)
_cell_measurement_reflns_used 7739
_cell_measurement_temperature 296(2)
_cell_measurement_theta_max 25.18
_cell_measurement_theta_min 2.95
_cell_volume 4960.7(4)
_computing_cell_refinement 'Bruker SMART'
_computing_data_collection 'Bruker SMART'
_computing_data_reduction 'Bruker SAINT'
_computing_molecular_graphics 'Bruker SHELXTL'
_computing_publication_material 'Bruker SHELXTL'
_computing_structure_refinement 'SHELXL-97 (Sheldrick, 1997)'
_computing_structure_solution 'SHELXS-97 (Sheldrick, 1990)'
_diffrn_ambient_temperature 296(2)
_diffrn_measured_fraction_theta_full 0.999
_diffrn_measured_fraction_theta_max 0.999
_diffrn_measurement_device_type 'CCD area detector'
_diffrn_measurement_method 'phi and omega scans'
_diffrn_radiation_monochromator graphite
_diffrn_radiation_source 'fine-focus sealed tube'
_diffrn_radiation_type MoK\a
_diffrn_radiation_wavelength 0.71073
_diffrn_reflns_av_R_equivalents 0.0465
_diffrn_reflns_av_sigmaI/netI 0.0431
_diffrn_reflns_limit_h_max 17
_diffrn_reflns_limit_h_min -17
_diffrn_reflns_limit_k_max 28
_diffrn_reflns_limit_k_min -28
_diffrn_reflns_limit_l_max 18
_diffrn_reflns_limit_l_min -17
_diffrn_reflns_number 37796
_diffrn_reflns_theta_full 24.99
_diffrn_reflns_theta_max 24.99
_diffrn_reflns_theta_min 1.49
_exptl_absorpt_coefficient_mu 1.047
_exptl_absorpt_correction_T_max 0.8179
_exptl_absorpt_correction_T_min 0.7441
_exptl_crystal_colour Colorless
_exptl_crystal_density_diffrn 1.531
_exptl_crystal_density_method 'not measured'
_exptl_crystal_description Block
_exptl_crystal_F_000 2360
_exptl_crystal_preparation Luminescent
_exptl_crystal_size_max 0.30
_exptl_crystal_size_mid 0.25
_exptl_crystal_size_min 0.20
_platon_squeeze_details
; 
The structure contains solvent-accessible voids amounting to 22.3%
of the crystal volume. According to the TGA, they contain two DMF
and two water molecules per formula unit (calculated weight loss
17.6%, observed 16.8%). Of these, one DMF molecule was located and
refined. The remaining solvent could not be modeled due to intense
disorder,and PLATON SQUEEZE solvent-masking procedure was applied
to these regions (10% of the crystal space). The integrated electron
density is lower than expected, probably due to solvent loss during
X-ray experiment.
;
_refine_diff_density_max 0.498
_refine_diff_density_min -0.391
_refine_diff_density_rms 0.060
_refine_ls_extinction_method none
_refine_ls_goodness_of_fit_ref 1.051
_refine_ls_hydrogen_treatment mixed
_refine_ls_matrix_type full
_refine_ls_number_parameters 623
_refine_ls_number_reflns 8734
_refine_ls_number_restraints 20
_refine_ls_restrained_S_all 1.066
_refine_ls_R_factor_all 0.0687
_refine_ls_R_factor_gt 0.0474
_refine_ls_shift/su_max 0.001
_refine_ls_shift/su_mean 0.000
_refine_ls_structure_factor_coef Fsqd
_refine_ls_weighting_details 'calc w=1/[\s^2^(Fo^2^)+(0.0595P)^2^+1.6677P] where P=(Fo^2^+2Fc^2^)/3'
_refine_ls_weighting_scheme calc
_refine_ls_wR_factor_gt 0.1164
_refine_ls_wR_factor_ref 0.1262
_reflns_number_gt 6492
_reflns_number_total 8734
_reflns_threshold_expression >2sigma(I)
_cod_data_source_file c5nj01639h2.cif
_cod_data_source_block 1
_cod_depositor_comments
;
The following automatic conversions were performed:

'_symmetry_cell_setting' value 'Monoclinic' changed to 'monoclinic'
according to
/usr/data/users/saulius/crontab/automatic-downloads/rss-feeds/RSC/lib/dictionaries/cif_core.dic
dictionary named 'cif_core.dic' version 2.4.2 from 2011-04-26.

Automatic conversion script
Id: cif_fix_values 3271 2015-04-21 07:52:19Z andrius 

 Adding full bibliography for 7055119.cif.
;
_cod_original_sg_symbol_H-M P2(1)/c
_cod_database_code 7055119

loop_
_symmetry_equiv_pos_as_xyz
'x, y, z'
'-x, y+1/2, -z+1/2'
'-x, -y, -z'
'x, -y-1/2, z-1/2'

loop_
_atom_site_label
_atom_site_type_symbol
_atom_site_fract_x
_atom_site_fract_y
_atom_site_fract_z
_atom_site_U_iso_or_equiv
_atom_site_adp_type
_atom_site_occupancy
_atom_site_symmetry_multiplicity
_atom_site_calc_flag
_atom_site_refinement_flags
C1 C 0.2249(2) 0.77236(15) 1.1240(3) 0.0439(9) Uani 1 1 d .
C2 C 0.2139(2) 0.83448(14) 1.1330(3) 0.0431(8) Uani 1 1 d .
C3 C 0.2460(3) 0.86031(15) 1.2186(3) 0.0553(10) Uani 1 1 d .
H3 H 0.2785 0.8389 1.2711 0.066 Uiso 1 1 calc R
C4 C 0.2305(3) 0.91771(17) 1.2274(3) 0.0624(11) Uani 1 1 d .
H4 H 0.2519 0.9350 1.2853 0.075 Uiso 1 1 calc R
C5 C 0.1823(3) 0.94863(15) 1.1478(4) 0.0600(11) Uani 1 1 d .
C6 C 0.1496(3) 0.92382(18) 1.0634(4) 0.0741(13) Uani 1 1 d .
H6 H 0.1163 0.9452 1.0111 0.089 Uiso 1 1 calc R
C7 C 0.1659(3) 0.86687(17) 1.0553(3) 0.0612(11) Uani 1 1 d .
H7 H 0.1445 0.8500 0.9971 0.073 Uiso 1 1 calc R
C8 C 0.0864(3) 1.02574(14) 1.1677(3) 0.0561(10) Uani 1 1 d .
C9 C 0.0070(3) 0.99170(15) 1.1587(3) 0.0616(11) Uani 1 1 d .
H9 H 0.0073 0.9536 1.1432 0.074 Uiso 1 1 calc R
C10 C -0.0738(3) 1.01517(15) 1.1730(3) 0.0601(11) Uani 1 1 d .
H10 H -0.1272 0.9922 1.1681 0.072 Uiso 1 1 calc R
C11 C -0.0764(2) 1.07173(14) 1.1942(3) 0.0474(9) Uani 1 1 d .
C12 C 0.0039(3) 1.10521(14) 1.2008(3) 0.0516(9) Uani 1 1 d .
H12 H 0.0030 1.1436 1.2145 0.062 Uiso 1 1 calc R
C13 C 0.0847(3) 1.08295(15) 1.1875(3) 0.0588(11) Uani 1 1 d .
H13 H 0.1379 1.1060 1.1918 0.071 Uiso 1 1 calc R
C14 C -0.1633(3) 1.09597(16) 1.2100(3) 0.0511(9) Uani 1 1 d .
C15 C 0.3594(2) 0.62367(15) 1.1052(3) 0.0479(9) Uani 1 1 d .
C16 C 0.4496(2) 0.59764(15) 1.0979(3) 0.0472(9) Uani 1 1 d .
C17 C 0.5229(3) 0.57829(17) 1.1762(3) 0.0630(11) Uani 1 1 d .
H17 H 0.5159 0.5824 1.2334 0.076 Uiso 1 1 calc R
C18 C 0.6062(3) 0.55301(18) 1.1721(4) 0.0699(12) Uani 1 1 d .
H18 H 0.6548 0.5398 1.2255 0.084 Uiso 1 1 calc R
C19 C 0.6157(3) 0.54769(17) 1.0881(4) 0.0683(13) Uani 1 1 d .
C20 C 0.5451(3) 0.56635(19) 1.0085(4) 0.0791(14) Uani 1 1 d .
H20 H 0.5532 0.5623 0.9518 0.095 Uiso 1 1 calc R
C21 C 0.4616(3) 0.59132(18) 1.0137(3) 0.0650(11) Uani 1 1 d .
H21 H 0.4130 0.6040 0.9599 0.078 Uiso 1 1 calc R
C22 C 0.7742(3) 0.55111(16) 1.0753(3) 0.0645(12) Uani 1 1 d .
C23 C 0.8529(3) 0.52121(16) 1.0701(3) 0.0681(12) Uani 1 1 d .
H23 H 0.8533 0.4817 1.0716 0.082 Uiso 1 1 calc R
C24 C 0.9313(3) 0.55066(17) 1.0628(3) 0.0591(11) Uani 1 1 d .
H24 H 0.9852 0.5306 1.0601 0.071 Uiso 1 1 calc R
C25 C 0.9320(2) 0.60922(15) 1.0592(3) 0.0470(9) Uani 1 1 d .
C26 C 0.8521(2) 0.63797(16) 1.0645(3) 0.0573(11) Uani 1 1 d .
H26 H 0.8516 0.6774 1.0629 0.069 Uiso 1 1 calc R
C27 C 0.7728(3) 0.60933(17) 1.0722(3) 0.0688(13) Uani 1 1 d .
H27 H 0.7189 0.6293 1.0751 0.083 Uiso 1 1 calc R
C28 C 1.0157(2) 0.64072(17) 1.0489(2) 0.0462(9) Uani 1 1 d .
C29 C 0.0285(3) 0.64163(15) 0.8247(3) 0.0487(9) Uani 1 1 d .
H29 H 0.0201 0.6095 0.8561 0.058 Uiso 1 1 calc R
C30 C -0.0277(3) 0.64655(15) 0.7332(3) 0.0483(9) Uani 1 1 d .
H30 H -0.0736 0.6188 0.7040 0.058 Uiso 1 1 calc R
C31 C -0.0155(2) 0.69351(14) 0.6840(2) 0.0406(8) Uani 1 1 d .
C32 C 0.0526(2) 0.73440(15) 0.7329(3) 0.0456(9) Uani 1 1 d .
H32 H 0.0623 0.7670 0.7032 0.055 Uiso 1 1 calc R
C33 C 0.1048(2) 0.72607(15) 0.8249(3) 0.0465(9) Uani 1 1 d .
H33 H 0.1497 0.7538 0.8564 0.056 Uiso 1 1 calc R
C34 C -0.1430(3) 0.67232(18) 0.5333(3) 0.0623(11) Uani 1 1 d .
C35 C -0.1882(3) 0.69347(16) 0.4361(3) 0.0548(10) Uani 1 1 d .
C36 C -0.1360(3) 0.72068(16) 0.3890(3) 0.0555(10) Uani 1 1 d .
H36 H -0.0699 0.7290 0.4191 0.067 Uiso 1 1 calc R
C37 C -0.1820(3) 0.73555(16) 0.2975(3) 0.0563(10) Uani 1 1 d .
H37 H -0.1458 0.7523 0.2654 0.068 Uiso 1 1 calc R
C38 C -0.2814(3) 0.72589(16) 0.2527(3) 0.0510(9) Uani 1 1 d .
C39 C -0.3326(3) 0.6991(2) 0.2999(3) 0.0729(13) Uani 1 1 d .
H39 H -0.3994 0.6924 0.2708 0.087 Uiso 1 1 calc R
C40 C -0.2860(3) 0.6820(2) 0.3904(3) 0.0782(14) Uani 1 1 d .
H40 H -0.3211 0.6625 0.4207 0.094 Uiso 1 1 calc R
C41 C -0.3292(3) 0.74281(16) 0.1541(3) 0.0560(10) Uani 1 1 d .
C42 C -0.4882(3) 0.77715(18) 0.0447(3) 0.0574(10) Uani 1 1 d .
C43 C -0.4818(3) 0.7575(2) -0.0372(3) 0.0761(14) Uani 1 1 d .
H43 H -0.4313 0.7331 -0.0365 0.091 Uiso 1 1 calc R
C44 C -0.5503(3) 0.7742(2) -0.1186(3) 0.0742(13) Uani 1 1 d .
H44 H -0.5462 0.7593 -0.1728 0.089 Uiso 1 1 calc R
C45 C -0.6308(3) 0.8269(2) -0.0471(3) 0.0741(13) Uani 1 1 d .
H45 H -0.6833 0.8503 -0.0500 0.089 Uiso 1 1 calc R
C46 C -0.5672(3) 0.8119(2) 0.0378(3) 0.0766(14) Uani 1 1 d .
H46 H -0.5766 0.8247 0.0910 0.092 Uiso 1 1 calc R
C47 C 0.5609(11) 0.8845(7) 0.2789(10) 0.231(6) Uani 1 1 d U
H47 H 0.5057 0.9074 0.2665 0.278 Uiso 1 1 d R
C48 C 0.6615(8) 0.9710(4) 0.3101(8) 0.237(5) Uani 1 1 d DU
H48A H 0.6263 0.9914 0.2543 0.356 Uiso 1 1 d R
H48B H 0.7307 0.9769 0.3259 0.356 Uiso 1 1 d R
H48C H 0.6419 0.9846 0.3595 0.356 Uiso 1 1 d R
C49 C 0.7288(9) 0.8765(5) 0.3105(9) 0.278(6) Uani 1 1 d DU
H49A H 0.7263 0.8422 0.3430 0.417 Uiso 1 1 d R
H49B H 0.7844 0.8987 0.3468 0.417 Uiso 1 1 d R
H49C H 0.7349 0.8672 0.2523 0.417 Uiso 1 1 d R
N1 N 0.09485(19) 0.68022(12) 0.8722(2) 0.0425(7) Uani 1 1 d .
N2 N -0.0664(2) 0.70360(13) 0.5901(2) 0.0470(7) Uani 1 1 d .
H2M H -0.0457 0.7324 0.5703 0.060(12) Uiso 1 1 d R
N3 N -0.4243(2) 0.76212(15) 0.1317(2) 0.0657(9) Uani 1 1 d .
H3M H -0.4416 0.7791 0.1822 0.079 Uiso 1 1 d R
N4 N -0.6230(2) 0.81042(14) -0.1264(2) 0.0549(8) Uani 1 1 d .
N5 N 0.6381(7) 0.9099(3) 0.2952(5) 0.173(3) Uani 1 1 d D
O1 O 0.25946(19) 0.74434(10) 1.19743(19) 0.0574(7) Uani 1 1 d .
O2 O 0.19802(19) 0.75190(10) 1.04406(19) 0.0581(7) Uani 1 1 d .
O3 O 0.1717(2) 1.00675(10) 1.1563(2) 0.0780(10) Uani 1 1 d .
O4 O -0.15688(17) 1.14749(11) 1.23819(19) 0.0555(7) Uani 1 1 d .
O5 O -0.2391(2) 1.06844(12) 1.1958(2) 0.0801(9) Uani 1 1 d .
O6 O 0.35698(19) 0.62999(12) 1.1846(2) 0.0675(8) Uani 1 1 d .
O7 O 0.29235(17) 0.63675(12) 1.0306(2) 0.0611(7) Uani 1 1 d .
O8 O 0.6985(2) 0.51893(11) 1.0833(3) 0.0922(11) Uani 1 1 d .
O9 O 1.01359(17) 0.69350(11) 1.04284(18) 0.0549(6) Uani 1 1 d .
O10 O 1.08819(16) 0.61288(11) 1.04349(18) 0.0551(7) Uani 1 1 d .
O11 O -0.1747(3) 0.63042(15) 0.5593(2) 0.1050(13) Uani 1 1 d .
O12 O -0.2881(2) 0.74007(14) 0.0986(2) 0.0784(9) Uani 1 1 d .
O13 O 0.5439(4) 0.8296(2) 0.2747(3) 0.1336(17) Uani 1 1 d .
Zn1 Zn 0.28021(3) 0.665787(17) 1.24821(3) 0.04490(14) Uani 1 1 d .
Zn2 Zn 0.16479(3) 0.672541(16) 1.01068(3) 0.04272(13) Uani 1 1 d .

loop_
_atom_site_aniso_label
_atom_site_aniso_U_11
_atom_site_aniso_U_22
_atom_site_aniso_U_33
_atom_site_aniso_U_23
_atom_site_aniso_U_13
_atom_site_aniso_U_12
C1 0.0356(17) 0.046(2) 0.052(3) -0.001(2) 0.0166(18) -0.0015(15)
C2 0.0398(18) 0.0428(19) 0.048(2) -0.0019(18) 0.0171(17) 0.0008(14)
C3 0.063(2) 0.043(2) 0.057(3) 0.002(2) 0.016(2) 0.0005(18)
C4 0.070(3) 0.051(2) 0.065(3) -0.013(2) 0.022(2) -0.006(2)
C5 0.058(2) 0.039(2) 0.091(4) -0.002(2) 0.035(2) 0.0064(18)
C6 0.088(3) 0.050(2) 0.078(4) 0.015(3) 0.022(3) 0.021(2)
C7 0.076(3) 0.055(2) 0.048(3) -0.001(2) 0.017(2) 0.012(2)
C8 0.052(2) 0.0396(19) 0.080(3) 0.005(2) 0.028(2) 0.0066(16)
C9 0.062(2) 0.0324(18) 0.093(3) -0.004(2) 0.030(2) 0.0005(17)
C10 0.055(2) 0.043(2) 0.087(3) -0.002(2) 0.030(2) -0.0048(17)
C11 0.049(2) 0.045(2) 0.047(2) 0.0033(18) 0.0147(18) 0.0040(16)
C12 0.053(2) 0.0364(18) 0.064(3) -0.0023(19) 0.019(2) 0.0023(16)
C13 0.056(2) 0.0386(19) 0.086(3) 0.000(2) 0.031(2) -0.0025(17)
C14 0.054(2) 0.051(2) 0.046(2) 0.007(2) 0.0149(19) 0.0056(18)
C15 0.0389(19) 0.045(2) 0.061(3) 0.003(2) 0.019(2) 0.0015(15)
C16 0.0361(17) 0.049(2) 0.059(3) 0.0002(19) 0.0204(18) 0.0025(15)
C17 0.053(2) 0.067(3) 0.068(3) -0.003(2) 0.020(2) 0.0105(19)
C18 0.048(2) 0.070(3) 0.086(4) 0.007(3) 0.015(2) 0.0178(19)
C19 0.046(2) 0.050(2) 0.119(4) 0.006(3) 0.043(3) 0.0056(18)
C20 0.086(3) 0.077(3) 0.099(4) 0.006(3) 0.063(3) 0.016(3)
C21 0.058(2) 0.074(3) 0.068(3) 0.008(2) 0.028(2) 0.013(2)
C22 0.042(2) 0.056(2) 0.105(4) 0.002(2) 0.037(2) 0.0052(17)
C23 0.057(2) 0.047(2) 0.109(4) 0.001(2) 0.041(3) 0.0123(18)
C24 0.047(2) 0.063(2) 0.077(3) 0.001(2) 0.033(2) 0.0147(18)
C25 0.0391(18) 0.057(2) 0.046(2) -0.0024(19) 0.0160(17) 0.0062(16)
C26 0.047(2) 0.048(2) 0.084(3) 0.003(2) 0.032(2) 0.0086(17)
C27 0.051(2) 0.056(2) 0.112(4) -0.001(2) 0.046(3) 0.0136(18)
C28 0.0396(18) 0.065(3) 0.032(2) 0.0027(19) 0.0103(16) 0.0066(17)
C29 0.061(2) 0.0403(19) 0.042(2) 0.0030(18) 0.0143(19) -0.0034(17)
C30 0.052(2) 0.044(2) 0.041(2) -0.0040(18) 0.0063(18) -0.0064(16)
C31 0.0383(17) 0.0435(19) 0.040(2) -0.0009(17) 0.0133(16) 0.0019(15)
C32 0.0446(19) 0.053(2) 0.040(2) 0.0012(18) 0.0151(17) -0.0076(16)
C33 0.0397(18) 0.052(2) 0.045(2) -0.0047(19) 0.0108(17) -0.0082(15)
C34 0.063(2) 0.065(3) 0.045(3) 0.004(2) 0.003(2) -0.015(2)
C35 0.056(2) 0.054(2) 0.040(2) -0.001(2) -0.0005(19) -0.0066(18)
C36 0.049(2) 0.062(2) 0.048(3) -0.001(2) 0.0075(19) -0.0022(18)
C37 0.060(2) 0.059(2) 0.047(3) 0.001(2) 0.016(2) 0.0002(19)
C38 0.052(2) 0.053(2) 0.040(2) -0.0009(19) 0.0069(18) 0.0025(17)
C39 0.050(2) 0.094(3) 0.051(3) 0.012(3) -0.011(2) -0.019(2)
C40 0.065(3) 0.097(3) 0.057(3) 0.021(3) 0.003(2) -0.028(2)
C41 0.062(2) 0.057(2) 0.043(3) -0.003(2) 0.011(2) 0.0086(19)
C42 0.055(2) 0.073(3) 0.039(2) 0.001(2) 0.0106(19) 0.0106(19)
C43 0.069(3) 0.101(4) 0.048(3) -0.006(3) 0.008(2) 0.034(2)
C44 0.067(3) 0.106(4) 0.043(3) -0.011(3) 0.011(2) 0.026(2)
C45 0.058(2) 0.104(4) 0.054(3) -0.005(3) 0.012(2) 0.033(2)
C46 0.065(3) 0.121(4) 0.042(3) -0.002(3) 0.018(2) 0.030(3)
C47 0.257(10) 0.288(11) 0.192(9) -0.046(8) 0.133(8) -0.030(8)
C48 0.297(9) 0.185(8) 0.229(9) 0.003(7) 0.091(7) -0.011(7)
C49 0.279(9) 0.264(9) 0.277(10) -0.020(8) 0.082(8) 0.061(8)
N1 0.0415(15) 0.0467(16) 0.0369(18) -0.0038(14) 0.0110(13) 0.0003(13)
N2 0.0468(16) 0.0535(19) 0.0332(18) 0.0038(15) 0.0050(14) -0.0067(14)
N3 0.059(2) 0.094(3) 0.038(2) 0.0045(19) 0.0105(17) 0.0209(18)
N4 0.0497(17) 0.074(2) 0.040(2) -0.0004(17) 0.0148(15) 0.0096(16)
N5 0.250(10) 0.138(6) 0.136(6) -0.019(5) 0.076(7) 0.048(7)
O1 0.0692(17) 0.0468(15) 0.0527(18) 0.0022(14) 0.0175(14) 0.0040(12)
O2 0.0693(17) 0.0469(15) 0.0496(18) -0.0086(14) 0.0108(14) -0.0026(12)
O3 0.0690(17) 0.0391(14) 0.140(3) -0.0013(17) 0.0541(19) 0.0038(13)
O4 0.0528(14) 0.0533(15) 0.0602(19) -0.0065(14) 0.0198(13) 0.0065(12)
O5 0.0593(17) 0.0681(19) 0.118(3) -0.0055(19) 0.0380(18) -0.0080(14)
O6 0.0674(17) 0.081(2) 0.063(2) 0.0076(16) 0.0343(16) 0.0264(15)
O7 0.0393(13) 0.0740(18) 0.067(2) 0.0011(16) 0.0144(14) 0.0113(12)
O8 0.0653(17) 0.0516(16) 0.185(4) 0.008(2) 0.076(2) 0.0125(14)
O9 0.0513(14) 0.0597(16) 0.0563(18) -0.0036(14) 0.0226(13) -0.0004(12)
O10 0.0406(13) 0.0733(17) 0.0560(17) 0.0088(14) 0.0230(12) 0.0123(12)
O11 0.114(3) 0.094(2) 0.063(2) 0.025(2) -0.0225(19) -0.058(2)
O12 0.0734(19) 0.111(3) 0.0497(19) 0.0088(18) 0.0208(16) 0.0359(17)
O13 0.195(5) 0.129(4) 0.094(3) -0.014(3) 0.071(3) 0.015(3)
Zn1 0.0429(2) 0.0511(3) 0.0402(3) 0.0014(2) 0.0141(2) 0.00452(17)
Zn2 0.0388(2) 0.0463(2) 0.0375(3) -0.00216(19) 0.00671(18) 0.00439(16)

loop_
_atom_type_symbol
_atom_type_description
_atom_type_scat_dispersion_real
_atom_type_scat_dispersion_imag
_atom_type_scat_source
C C 0.0033 0.0016 'International Tables Vol C Tables 4.2.6.8 and 6.1.1.4'
H H 0.0000 0.0000 'International Tables Vol C Tables 4.2.6.8 and 6.1.1.4'
N N 0.0061 0.0033 'International Tables Vol C Tables 4.2.6.8 and 6.1.1.4'
O O 0.0106 0.0060 'International Tables Vol C Tables 4.2.6.8 and 6.1.1.4'
Zn Zn 0.2839 1.4301 'International Tables Vol C Tables 4.2.6.8 and 6.1.1.4'

loop_
_geom_angle_atom_site_label_1
_geom_angle_atom_site_label_2
_geom_angle_atom_site_label_3
_geom_angle
_geom_angle_site_symmetry_1
_geom_angle_site_symmetry_3
O2 C1 O1 125.1(3) . .
O2 C1 C2 117.7(3) . .
O1 C1 C2 117.2(3) . .
C3 C2 C7 118.9(3) . .
C3 C2 C1 120.9(3) . .
C7 C2 C1 120.1(3) . .
C2 C3 C4 120.9(4) . .
C2 C3 H3 119.5 . .
C4 C3 H3 119.5 . .
C3 C4 C5 118.3(4) . .
C3 C4 H4 120.9 . .
C5 C4 H4 120.9 . .
C6 C5 C4 121.5(4) . .
C6 C5 O3 120.3(4) . .
C4 C5 O3 118.2(4) . .
C5 C6 C7 119.7(4) . .
C5 C6 H6 120.1 . .
C7 C6 H6 120.1 . .
C6 C7 C2 120.6(4) . .
C6 C7 H7 119.7 . .
C2 C7 H7 119.7 . .
C9 C8 C13 120.6(3) . .
C9 C8 O3 123.9(3) . .
C13 C8 O3 115.4(3) . .
C8 C9 C10 118.9(3) . .
C8 C9 H9 120.6 . .
C10 C9 H9 120.6 . .
C11 C10 C9 121.4(3) . .
C11 C10 H10 119.3 . .
C9 C10 H10 119.3 . .
C10 C11 C12 118.3(3) . .
C10 C11 C14 120.6(3) . .
C12 C11 C14 121.1(3) . .
C13 C12 C11 121.3(3) . .
C13 C12 H12 119.3 . .
C11 C12 H12 119.3 . .
C12 C13 C8 119.4(3) . .
C12 C13 H13 120.3 . .
C8 C13 H13 120.3 . .
O5 C14 O4 120.8(3) . .
O5 C14 C11 122.1(3) . .
O4 C14 C11 117.1(3) . .
O6 C15 O7 126.0(3) . .
O6 C15 C16 117.2(4) . .
O7 C15 C16 116.8(4) . .
C17 C16 C21 118.2(3) . .
C17 C16 C15 120.0(4) . .
C21 C16 C15 121.7(4) . .
C18 C17 C16 121.7(4) . .
C18 C17 H17 119.1 . .
C16 C17 H17 119.1 . .
C19 C18 C17 118.4(4) . .
C19 C18 H18 120.8 . .
C17 C18 H18 120.8 . .
C18 C19 C20 122.0(4) . .
C18 C19 O8 118.3(5) . .
C20 C19 O8 119.5(5) . .
C19 C20 C21 118.9(4) . .
C19 C20 H20 120.6 . .
C21 C20 H20 120.6 . .
C20 C21 C16 120.7(4) . .
C20 C21 H21 119.7 . .
C16 C21 H21 119.7 . .
C27 C22 C23 120.9(3) . .
C27 C22 O8 123.4(3) . .
C23 C22 O8 115.8(3) . .
C24 C23 C22 118.8(4) . .
C24 C23 H23 120.6 . .
C22 C23 H23 120.6 . .
C23 C24 C25 121.6(3) . .
C23 C24 H24 119.2 . .
C25 C24 H24 119.2 . .
C26 C25 C24 118.2(3) . .
C26 C25 C28 120.4(3) . .
C24 C25 C28 121.4(3) . .
C25 C26 C27 121.2(3) . .
C25 C26 H26 119.4 . .
C27 C26 H26 119.4 . .
C22 C27 C26 119.3(3) . .
C22 C27 H27 120.4 . .
C26 C27 H27 120.4 . .
O9 C28 O10 120.6(3) . .
O9 C28 C25 120.5(3) . .
O10 C28 C25 118.9(3) . .
O9 C28 Zn2 72.00(18) . 1_655
O10 C28 Zn2 48.87(16) . 1_655
C25 C28 Zn2 165.8(3) . 1_655
N1 C29 C30 124.1(3) . .
N1 C29 H29 118.0 . .
C30 C29 H29 118.0 . .
C29 C30 C31 119.3(3) . .
C29 C30 H30 120.4 . .
C31 C30 H30 120.4 . .
C30 C31 N2 125.5(3) . .
C30 C31 C32 117.2(3) . .
N2 C31 C32 117.3(3) . .
C33 C32 C31 119.3(3) . .
C33 C32 H32 120.3 . .
C31 C32 H32 120.3 . .
N1 C33 C32 123.7(3) . .
N1 C33 H33 118.2 . .
C32 C33 H33 118.2 . .
O11 C34 N2 123.0(4) . .
O11 C34 C35 121.2(4) . .
N2 C34 C35 115.7(3) . .
C40 C35 C36 119.0(4) . .
C40 C35 C34 117.2(4) . .
C36 C35 C34 123.7(3) . .
C37 C36 C35 120.0(4) . .
C37 C36 H36 120.0 . .
C35 C36 H36 120.0 . .
C36 C37 C38 120.8(4) . .
C36 C37 H37 119.6 . .
C38 C37 H37 119.6 . .
C39 C38 C37 118.7(4) . .
C39 C38 C41 121.6(3) . .
C37 C38 C41 119.6(3) . .
C38 C39 C40 120.6(4) . .
C38 C39 H39 119.7 . .
C40 C39 H39 119.7 . .
C35 C40 C39 120.8(4) . .
C35 C40 H40 119.6 . .
C39 C40 H40 119.6 . .
O12 C41 N3 123.0(4) . .
O12 C41 C38 122.9(3) . .
N3 C41 C38 114.1(3) . .
C43 C42 N3 124.3(4) . .
C43 C42 C46 117.0(4) . .
N3 C42 C46 118.6(4) . .
C44 C43 C42 119.0(4) . .
C44 C43 H43 120.5 . .
C42 C43 H43 120.5 . .
N4 C44 C43 124.8(4) . .
N4 C44 H44 117.6 . .
C43 C44 H44 117.6 . .
N4 C45 C46 124.2(4) . .
N4 C45 H45 117.9 . .
C46 C45 H45 117.9 . .
C45 C46 C42 119.4(4) . .
C45 C46 H46 120.3 . .
C42 C46 H46 120.3 . .
N5 C47 O13 129.5(15) . .
N5 C47 H47 115.1 . .
O13 C47 H47 115.3 . .
N5 C48 H48A 109.0 . .
N5 C48 H48B 110.1 . .
H48A C48 H48B 109.5 . .
N5 C48 H48C 109.3 . .
H48A C48 H48C 109.5 . .
H48B C48 H48C 109.5 . .
N5 C49 H49A 109.4 . .
N5 C49 H49B 108.8 . .
H49A C49 H49B 109.5 . .
N5 C49 H49C 110.2 . .
H49A C49 H49C 109.5 . .
H49B C49 H49C 109.5 . .
C33 N1 C29 116.4(3) . .
C33 N1 Zn2 122.5(2) . .
C29 N1 Zn2 120.8(2) . .
C34 N2 C31 126.0(3) . .
C34 N2 H2M 121.2 . .
C31 N2 H2M 112.8 . .
C41 N3 C42 126.7(3) . .
C41 N3 H3M 116.8 . .
C42 N3 H3M 113.1 . .
C45 N4 C44 115.4(4) . .
C45 N4 Zn1 122.8(3) . 4_474
C44 N4 Zn1 121.7(3) . 4_474
C47 N5 C48 130.9(11) . .
C47 N5 C49 118.5(12) . .
C48 N5 C49 110.4(8) . .
C1 O1 Zn1 143.4(2) . .
C1 O2 Zn2 126.1(2) . .
C5 O3 C8 117.7(3) . .
C14 O4 Zn1 106.8(2) . 2_557
C15 O6 Zn1 141.1(3) . .
C15 O7 Zn2 129.3(2) . .
C22 O8 C19 117.9(3) . .
C28 O9 Zn2 79.38(18) . 1_655
C28 O10 Zn2 102.1(2) . 1_655
O6 Zn1 O4 133.60(12) . 2_547
O6 Zn1 O1 103.89(11) . .
O4 Zn1 O1 103.50(11) 2_547 .
O6 Zn1 N4 105.99(13) . 4_677
O4 Zn1 N4 108.43(12) 2_547 4_677
O1 Zn1 N4 94.38(12) . 4_677
O2 Zn2 O7 103.74(11) . .
O2 Zn2 O10 136.44(11) . 1_455
O7 Zn2 O10 104.17(10) . 1_455
O2 Zn2 N1 100.25(11) . .
O7 Zn2 N1 107.27(11) . .
O10 Zn2 N1 102.54(11) 1_455 .
O2 Zn2 O9 84.89(10) . 1_455
O7 Zn2 O9 156.25(11) . 1_455
O10 Zn2 O9 57.61(9) 1_455 1_455
N1 Zn2 O9 92.55(10) . 1_455
O2 Zn2 C28 111.76(12) . 1_455
O7 Zn2 C28 132.26(12) . 1_455
O10 Zn2 C28 29.08(11) 1_455 1_455
N1 Zn2 C28 96.91(11) . 1_455
O9 Zn2 C28 28.63(10) 1_455 1_455

loop_
_geom_bond_atom_site_label_1
_geom_bond_atom_site_label_2
_geom_bond_distance
_geom_bond_site_symmetry_2
C1 O2 1.253(4) .
C1 O1 1.253(4) .
C1 C2 1.484(5) .
C2 C3 1.378(5) .
C2 C7 1.384(5) .
C3 C4 1.385(5) .
C3 H3 0.9300 .
C4 C5 1.387(6) .
C4 H4 0.9300 .
C5 C6 1.352(6) .
C5 O3 1.389(4) .
C6 C7 1.376(5) .
C6 H6 0.9300 .
C7 H7 0.9300 .
C8 C9 1.375(5) .
C8 C13 1.384(5) .
C8 O3 1.389(4) .
C9 C10 1.387(5) .
C9 H9 0.9300 .
C10 C11 1.376(5) .
C10 H10 0.9300 .
C11 C12 1.385(5) .
C11 C14 1.486(5) .
C12 C13 1.369(5) .
C12 H12 0.9300 .
C13 H13 0.9300 .
C14 O5 1.232(4) .
C14 O4 1.282(4) .
C15 O6 1.249(4) .
C15 O7 1.257(4) .
C15 C16 1.490(4) .
C16 C17 1.377(5) .
C16 C21 1.383(5) .
C17 C18 1.373(5) .
C17 H17 0.9300 .
C18 C19 1.360(6) .
C18 H18 0.9300 .
C19 C20 1.366(6) .
C19 O8 1.408(4) .
C20 C21 1.379(5) .
C20 H20 0.9300 .
C21 H21 0.9300 .
C22 C27 1.372(5) .
C22 C23 1.373(5) .
C22 O8 1.380(4) .
C23 C24 1.375(5) .
C23 H23 0.9300 .
C24 C25 1.381(5) .
C24 H24 0.9300 .
C25 C26 1.373(4) .
C25 C28 1.485(5) .
C26 C27 1.380(5) .
C26 H26 0.9300 .
C27 H27 0.9300 .
C28 O9 1.247(4) .
C28 O10 1.271(4) .
C28 Zn2 2.558(3) 1_655
C29 N1 1.341(4) .
C29 C30 1.364(5) .
C29 H29 0.9300 .
C30 C31 1.389(5) .
C30 H30 0.9300 .
C31 N2 1.396(4) .
C31 C32 1.397(5) .
C32 C33 1.368(5) .
C32 H32 0.9300 .
C33 N1 1.341(4) .
C33 H33 0.9300 .
C34 O11 1.217(5) .
C34 N2 1.365(5) .
C34 C35 1.496(6) .
C35 C40 1.374(5) .
C35 C36 1.383(5) .
C36 C37 1.378(5) .
C36 H36 0.9300 .
C37 C38 1.385(5) .
C37 H37 0.9300 .
C38 C39 1.369(5) .
C38 C41 1.487(5) .
C39 C40 1.380(6) .
C39 H39 0.9300 .
C40 H40 0.9300 .
C41 O12 1.210(4) .
C41 N3 1.381(5) .
C42 C43 1.381(5) .
C42 N3 1.383(5) .
C42 C46 1.386(5) .
C43 C44 1.358(6) .
C43 H43 0.9300 .
C44 N4 1.331(5) .
C44 H44 0.9300 .
C45 N4 1.329(5) .
C45 C46 1.358(6) .
C45 H45 0.9300 .
C46 H46 0.9300 .
C47 N5 1.219(13) .
C47 O13 1.314(14) .
C47 H47 0.9300 .
C48 N5 1.480(11) .
C48 H48A 0.9600 .
C48 H48B 0.9600 .
C48 H48C 0.9600 .
C49 N5 1.483(8) .
C49 H49A 0.9600 .
C49 H49B 0.9600 .
C49 H49C 0.9600 .
N1 Zn2 2.026(3) .
N2 H2M 0.8433 .
N3 H3M 0.9865 .
N4 Zn1 2.029(3) 4_474
O1 Zn1 1.991(3) .
O2 Zn2 1.954(2) .
O4 Zn1 1.931(2) 2_557
O6 Zn1 1.927(3) .
O7 Zn2 1.964(2) .
O9 Zn2 2.475(2) 1_655
O10 Zn2 1.970(2) 1_655
Zn1 O4 1.931(2) 2_547
Zn1 N4 2.029(3) 4_677
Zn2 O10 1.970(2) 1_455
Zn2 O9 2.475(2) 1_455
Zn2 C28 2.558(3) 1_455

loop_
_geom_torsion_atom_site_label_1
_geom_torsion_atom_site_label_2
_geom_torsion_atom_site_label_3
_geom_torsion_atom_site_label_4
_geom_torsion
_geom_torsion_site_symmetry_4
O2 C1 C2 C3 -177.0(3) .
O1 C1 C2 C3 3.8(5) .
O2 C1 C2 C7 6.6(5) .
O1 C1 C2 C7 -172.5(3) .
C7 C2 C3 C4 0.2(5) .
C1 C2 C3 C4 -176.2(3) .
C2 C3 C4 C5 -0.4(6) .
C3 C4 C5 C6 0.9(6) .
C3 C4 C5 O3 -176.5(3) .
C4 C5 C6 C7 -1.4(7) .
O3 C5 C6 C7 176.1(4) .
C5 C6 C7 C2 1.2(6) .
C3 C2 C7 C6 -0.6(6) .
C1 C2 C7 C6 175.8(4) .
C13 C8 C9 C10 -2.3(7) .
O3 C8 C9 C10 179.1(4) .
C8 C9 C10 C11 1.2(7) .
C9 C10 C11 C12 0.2(6) .
C9 C10 C11 C14 -179.5(4) .
C10 C11 C12 C13 -0.6(6) .
C14 C11 C12 C13 179.1(4) .
C11 C12 C13 C8 -0.5(6) .
C9 C8 C13 C12 1.9(7) .
O3 C8 C13 C12 -179.4(4) .
C10 C11 C14 O5 -7.4(6) .
C12 C11 C14 O5 172.9(4) .
C10 C11 C14 O4 173.4(4) .
C12 C11 C14 O4 -6.3(5) .
O6 C15 C16 C17 4.3(5) .
O7 C15 C16 C17 -175.1(3) .
O6 C15 C16 C21 -176.8(4) .
O7 C15 C16 C21 3.9(5) .
C21 C16 C17 C18 -0.3(6) .
C15 C16 C17 C18 178.6(4) .
C16 C17 C18 C19 0.6(6) .
C17 C18 C19 C20 -0.4(7) .
C17 C18 C19 O8 -176.5(3) .
C18 C19 C20 C21 0.0(7) .
O8 C19 C20 C21 176.0(4) .
C19 C20 C21 C16 0.3(7) .
C17 C16 C21 C20 -0.1(6) .
C15 C16 C21 C20 -179.1(4) .
C27 C22 C23 C24 0.8(7) .
O8 C22 C23 C24 -179.5(4) .
C22 C23 C24 C25 -0.9(7) .
C23 C24 C25 C26 0.8(6) .
C23 C24 C25 C28 -178.4(4) .
C24 C25 C26 C27 -0.7(6) .
C28 C25 C26 C27 178.6(4) .
C23 C22 C27 C26 -0.6(7) .
O8 C22 C27 C26 179.7(4) .
C25 C26 C27 C22 0.6(7) .
C26 C25 C28 O9 -1.6(6) .
C24 C25 C28 O9 177.7(4) .
C26 C25 C28 O10 -179.5(3) .
C24 C25 C28 O10 -0.2(5) .
C26 C25 C28 Zn2 -151.3(9) 1_655
C24 C25 C28 Zn2 28.0(13) 1_655
N1 C29 C30 C31 1.3(5) .
C29 C30 C31 N2 178.9(3) .
C29 C30 C31 C32 -2.0(5) .
C30 C31 C32 C33 1.4(5) .
N2 C31 C32 C33 -179.5(3) .
C31 C32 C33 N1 0.1(5) .
O11 C34 C35 C40 27.7(7) .
N2 C34 C35 C40 -150.9(4) .
O11 C34 C35 C36 -148.5(5) .
N2 C34 C35 C36 32.9(6) .
C40 C35 C36 C37 -0.4(6) .
C34 C35 C36 C37 175.7(4) .
C35 C36 C37 C38 2.9(6) .
C36 C37 C38 C39 -2.7(6) .
C36 C37 C38 C41 179.5(3) .
C37 C38 C39 C40 -0.1(7) .
C41 C38 C39 C40 177.7(4) .
C36 C35 C40 C39 -2.3(7) .
C34 C35 C40 C39 -178.7(4) .
C38 C39 C40 C35 2.6(8) .
C39 C38 C41 O12 -142.8(5) .
C37 C38 C41 O12 35.0(6) .
C39 C38 C41 N3 37.5(5) .
C37 C38 C41 N3 -144.8(4) .
N3 C42 C43 C44 178.4(4) .
C46 C42 C43 C44 2.0(7) .
C42 C43 C44 N4 2.4(8) .
N4 C45 C46 C42 0.1(8) .
C43 C42 C46 C45 -3.2(7) .
N3 C42 C46 C45 -179.9(4) .
C32 C33 N1 C29 -0.8(5) .
C32 C33 N1 Zn2 -174.6(3) .
C30 C29 N1 C33 0.1(5) .
C30 C29 N1 Zn2 174.0(3) .
O11 C34 N2 C31 -1.3(7) .
C35 C34 N2 C31 177.3(3) .
C30 C31 N2 C34 6.9(5) .
C32 C31 N2 C34 -172.1(3) .
O12 C41 N3 C42 4.7(7) .
C38 C41 N3 C42 -175.6(4) .
C43 C42 N3 C41 23.8(7) .
C46 C42 N3 C41 -159.7(4) .
C46 C45 N4 C44 4.0(7) .
C46 C45 N4 Zn1 -179.9(4) 4_474
C43 C44 N4 C45 -5.3(7) .
C43 C44 N4 Zn1 178.5(4) 4_474
O13 C47 N5 C48 -172.7(10) .
O13 C47 N5 C49 2(2) .
O2 C1 O1 Zn1 -10.9(6) .
C2 C1 O1 Zn1 168.2(3) .
O1 C1 O2 Zn2 19.7(5) .
C2 C1 O2 Zn2 -159.3(2) .
C6 C5 O3 C8 90.2(5) .
C4 C5 O3 C8 -92.3(5) .
C9 C8 O3 C5 -9.2(6) .
C13 C8 O3 C5 172.1(4) .
O5 C14 O4 Zn1 0.9(5) 2_557
C11 C14 O4 Zn1 -180.0(3) 2_557
O7 C15 O6 Zn1 -10.5(7) .
C16 C15 O6 Zn1 170.3(3) .
O6 C15 O7 Zn2 1.8(6) .
C16 C15 O7 Zn2 -178.9(2) .
C27 C22 O8 C19 0.2(7) .
C23 C22 O8 C19 -179.5(4) .
C18 C19 O8 C22 -102.6(5) .
C20 C19 O8 C22 81.2(6) .
O10 C28 O9 Zn2 5.3(3) 1_655
C25 C28 O9 Zn2 -172.5(3) 1_655
O9 C28 O10 Zn2 -6.7(4) 1_655
C25 C28 O10 Zn2 171.2(3) 1_655
C15 O6 Zn1 O4 76.8(5) 2_547
C15 O6 Zn1 O1 -47.8(5) .
C15 O6 Zn1 N4 -146.6(4) 4_677
C1 O1 Zn1 O6 58.2(4) .
C1 O1 Zn1 O4 -83.9(4) 2_547
C1 O1 Zn1 N4 165.9(4) 4_677
C1 O2 Zn2 O7 -84.4(3) .
C1 O2 Zn2 O10 44.1(3) 1_455
C1 O2 Zn2 N1 164.8(3) .
C1 O2 Zn2 O9 73.1(3) 1_455
C1 O2 Zn2 C28 63.1(3) 1_455
C15 O7 Zn2 O2 74.8(3) .
C15 O7 Zn2 O10 -71.4(3) 1_455
C15 O7 Zn2 N1 -179.7(3) .
C15 O7 Zn2 O9 -34.4(5) 1_455
C15 O7 Zn2 C28 -62.8(4) 1_455
C33 N1 Zn2 O2 18.6(3) .
C29 N1 Zn2 O2 -154.9(3) .
C33 N1 Zn2 O7 -89.4(3) .
C29 N1 Zn2 O7 97.1(3) .
C33 N1 Zn2 O10 161.2(2) 1_455
C29 N1 Zn2 O10 -12.3(3) 1_455
C33 N1 Zn2 O9 103.8(3) 1_455
C29 N1 Zn2 O9 -69.6(3) 1_455
C33 N1 Zn2 C28 132.2(3) 1_455
C29 N1 Zn2 C28 -41.2(3) 1_455

loop_
_platon_squeeze_void_nr
_platon_squeeze_void_average_x
_platon_squeeze_void_average_y
_platon_squeeze_void_average_z
_platon_squeeze_void_volume
_platon_squeeze_void_count_electrons
_platon_squeeze_void_content
1 0.500 0.000 0.000 244 41 ' '
2 0.500 0.500 0.500 244 40 ' '
